data_7150910
loop_
_publ_author_name
'Fan, Li-Yan'
'Gao, Fei-Feng'
'Jiang, Wei-Hua'
'Deng, Min-Zhi'
'Qian, Chang-Tao'

_publ_section_title
;
 A simple, efficient Pd-catalyzed synthesis of N-sulfonylimines from
 organoboronic acids and tosylbenzimidoyl chlorides
;
_journal_issue 12
_journal_name_full 'Organic &amp;  Biomolecular Chemistry'
_journal_page_first 2133
_journal_page_last 2137
_journal_paper_doi 10.1039/b802867b
_journal_volume 6
_journal_year 2008
_chemical_formula_sum 'C16 H17 N O2 S'
_chemical_formula_weight 287.37
_chemical_name_systematic
;
?
;
_space_group_IT_number 14
_symmetry_cell_setting monoclinic
_symmetry_space_group_name_Hall '-P 2ybc'
_symmetry_space_group_name_H-M 'P 1 21/c 1'
_atom_sites_solution_hydrogens geom
_atom_sites_solution_primary direct
_atom_sites_solution_secondary difmap
_audit_creation_method SHELXL-97
_cell_angle_alpha 90.00
_cell_angle_beta 99.664(2)
_cell_angle_gamma 90.00
_cell_formula_units_Z 4
_cell_length_a 8.6787(9)
_cell_length_b 13.9781(15)
_cell_length_c 12.3242(13)
_cell_measurement_reflns_used 3342
_cell_measurement_temperature 293(2)
_cell_measurement_theta_max 53.719
_cell_measurement_theta_min 4.761
_cell_volume 1473.9(3)
_computing_cell_refinement 'Bruker SMART'
_computing_data_collection 'Bruker SMART'
_computing_data_reduction 'Bruker SHELXTL'
_computing_molecular_graphics 'Bruker SHELXTL'
_computing_publication_material 'Bruker SHELXTL'
_computing_structure_refinement 'SHELXL-97 (Sheldrick, 1997)'
_computing_structure_solution 'SHELXS-97 (Sheldrick, 1990)'
_diffrn_ambient_temperature 293(2)
_diffrn_measured_fraction_theta_full 0.996
_diffrn_measured_fraction_theta_max 0.996
_diffrn_measurement_device_type 'CCD area detector'
_diffrn_measurement_method 'phi and omega scans'
_diffrn_radiation_monochromator graphite
_diffrn_radiation_source 'fine-focus sealed tube'
_diffrn_radiation_type MoK\a
_diffrn_radiation_wavelength 0.71073
_diffrn_reflns_av_R_equivalents 0.0998
_diffrn_reflns_av_sigmaI/netI 0.0658
_diffrn_reflns_limit_h_max 11
_diffrn_reflns_limit_h_min -11
_diffrn_reflns_limit_k_max 17
_diffrn_reflns_limit_k_min -17
_diffrn_reflns_limit_l_max 7
_diffrn_reflns_limit_l_min -15
_diffrn_reflns_number 8462
_diffrn_reflns_theta_full 27.00
_diffrn_reflns_theta_max 27.00
_diffrn_reflns_theta_min 2.22
_exptl_absorpt_coefficient_mu 0.220
_exptl_absorpt_correction_T_max 1.00000
_exptl_absorpt_correction_T_min 0.73594
_exptl_absorpt_correction_type empirical
_exptl_crystal_colour colorless
_exptl_crystal_density_diffrn 1.295
_exptl_crystal_density_method 'not measured'
_exptl_crystal_F_000 608
_exptl_crystal_size_max 0.496
_exptl_crystal_size_mid 0.415
_exptl_crystal_size_min 0.347
_refine_diff_density_max 0.346
_refine_diff_density_min -0.311
_refine_diff_density_rms 0.057
_refine_ls_extinction_method none
_refine_ls_goodness_of_fit_ref 0.970
_refine_ls_hydrogen_treatment constr
_refine_ls_matrix_type full
_refine_ls_number_parameters 183
_refine_ls_number_reflns 3199
_refine_ls_number_restraints 0
_refine_ls_restrained_S_all 0.970
_refine_ls_R_factor_all 0.0617
_refine_ls_R_factor_gt 0.0498
_refine_ls_shift/su_max 0.000
_refine_ls_shift/su_mean 0.000
_refine_ls_structure_factor_coef Fsqd
_refine_ls_weighting_details 'calc w=1/[\s^2^(Fo^2^)+(0.0846P)^2^+0.0000P] where P=(Fo^2^+2Fc^2^)/3'
_refine_ls_weighting_scheme calc
_refine_ls_wR_factor_gt 0.1359
_refine_ls_wR_factor_ref 0.1425
_reflns_number_gt 2392
_reflns_number_total 3199
_reflns_threshold_expression >2sigma(I)
_cod_data_source_file b802867b.txt
_cod_data_source_block cd26273
_cod_depositor_comments
;
The following automatic conversions were performed:
'_symmetry_cell_setting' value 'Monoclinic' changed to 'monoclinic'
according to '/home/saulius/struct/CIF-dictionaries/cif_core.dic'
dictionary named 'cif_core.dic' version 2.4.1 from 2010-06-29.

Automatic conversion script
Id: cif_fix_enum 1527 2010-12-29 10:47:43Z saulius 
;
_cod_original_sg_symbol_H-M P2(1)/c
_cod_database_code 7150910

loop_
_symmetry_equiv_pos_as_xyz
'x, y, z'
'-x, y+1/2, -z+1/2'
'-x, -y, -z'
'x, -y-1/2, z-1/2'

loop_
_atom_site_label
_atom_site_type_symbol
_atom_site_fract_x
_atom_site_fract_y
_atom_site_fract_z
_atom_site_U_iso_or_equiv
_atom_site_adp_type
_atom_site_occupancy
_atom_site_symmetry_multiplicity
_atom_site_calc_flag
_atom_site_refinement_flags
_atom_site_disorder_assembly
_atom_site_disorder_group
S1 S 0.70189(5) 0.12908(3) 0.68264(4) 0.05215(19) Uani 1 1 d . . .
O1 O 0.82545(17) 0.17497(10) 0.75579(12) 0.0721(4) Uani 1 1 d . . .
O2 O 0.61536(19) 0.18363(10) 0.59503(11) 0.0727(4) Uani 1 1 d . . .
N1 N 0.57779(16) 0.07667(10) 0.75177(11) 0.0473(3) Uani 1 1 d . . .
C1 C 0.3540(2) -0.02522(13) 0.83880(15) 0.0538(4) Uani 1 1 d . . .
H1 H 0.3919 -0.0510 0.7789 0.065 Uiso 1 1 calc R . .
C2 C 0.2599(2) -0.07962(14) 0.89330(17) 0.0618(5) Uani 1 1 d . . .
H2 H 0.2356 -0.1421 0.8708 0.074 Uiso 1 1 calc R . .
C3 C 0.2011(2) -0.04192(15) 0.98151(16) 0.0591(5) Uani 1 1 d . . .
H3 H 0.1370 -0.0788 1.0183 0.071 Uiso 1 1 calc R . .
C4 C 0.2375(2) 0.04955(15) 1.01427(16) 0.0638(5) Uani 1 1 d . . .
H4 H 0.1976 0.0752 1.0734 0.077 Uiso 1 1 calc R . .
C5 C 0.3330(2) 0.10438(13) 0.96039(15) 0.0561(5) Uani 1 1 d . . .
H5 H 0.3571 0.1667 0.9838 0.067 Uiso 1 1 calc R . .
C6 C 0.39360(18) 0.06783(11) 0.87175(12) 0.0429(4) Uani 1 1 d . . .
C7 C 0.50276(19) 0.12406(11) 0.81540(12) 0.0434(4) Uani 1 1 d . . .
C8 C 0.5115(2) 0.23092(12) 0.83421(15) 0.0577(5) Uani 1 1 d . . .
H8A H 0.5202 0.2440 0.9123 0.069 Uiso 1 1 calc R . .
H8B H 0.6043 0.2559 0.8099 0.069 Uiso 1 1 calc R . .
C9 C 0.3699(3) 0.28060(16) 0.7732(2) 0.0863(7) Uani 1 1 d . . .
H9A H 0.3670 0.2733 0.6954 0.129 Uiso 1 1 calc R . .
H9B H 0.3744 0.3474 0.7917 0.129 Uiso 1 1 calc R . .
H9C H 0.2775 0.2529 0.7934 0.129 Uiso 1 1 calc R . .
C10 C 0.7818(2) 0.02936(13) 0.62584(14) 0.0479(4) Uani 1 1 d . . .
C11 C 0.7207(2) -0.00175(15) 0.52205(15) 0.0609(5) Uani 1 1 d . . .
H11 H 0.6355 0.0294 0.4812 0.073 Uiso 1 1 calc R . .
C12 C 0.7864(2) -0.07952(16) 0.47872(17) 0.0663(5) Uani 1 1 d . . .
H12 H 0.7442 -0.1003 0.4083 0.080 Uiso 1 1 calc R . .
C13 C 0.9122(2) -0.12721(13) 0.53634(17) 0.0568(5) Uani 1 1 d . . .
C14 C 0.9711(2) -0.09485(15) 0.64091(18) 0.0643(5) Uani 1 1 d . . .
H14 H 1.0555 -0.1266 0.6820 0.077 Uiso 1 1 calc R . .
C15 C 0.9086(2) -0.01733(15) 0.68565(15) 0.0601(5) Uani 1 1 d . . .
H15 H 0.9512 0.0038 0.7559 0.072 Uiso 1 1 calc R . .
C16 C 0.9841(3) -0.21283(16) 0.4900(2) 0.0794(7) Uani 1 1 d . . .
H16A H 0.9543 -0.2699 0.5244 0.119 Uiso 1 1 calc R . .
H16B H 1.0959 -0.2068 0.5039 0.119 Uiso 1 1 calc R . .
H16C H 0.9480 -0.2163 0.4121 0.119 Uiso 1 1 calc R . .

loop_
_atom_site_aniso_label
_atom_site_aniso_U_11
_atom_site_aniso_U_22
_atom_site_aniso_U_33
_atom_site_aniso_U_23
_atom_site_aniso_U_13
_atom_site_aniso_U_12
S1 0.0673(3) 0.0436(3) 0.0493(3) 0.00107(18) 0.0209(2) -0.00358(19)
O1 0.0735(9) 0.0702(9) 0.0769(9) -0.0212(7) 0.0253(7) -0.0205(7)
O2 0.1041(11) 0.0571(8) 0.0621(9) 0.0195(6) 0.0288(8) 0.0168(7)
N1 0.0572(8) 0.0422(7) 0.0447(8) 0.0019(6) 0.0147(6) 0.0009(6)
C1 0.0607(10) 0.0460(9) 0.0564(11) -0.0042(8) 0.0148(8) -0.0010(8)
C2 0.0620(11) 0.0459(10) 0.0768(14) 0.0016(9) 0.0094(10) -0.0075(8)
C3 0.0530(10) 0.0609(11) 0.0644(12) 0.0159(9) 0.0131(9) -0.0017(9)
C4 0.0757(12) 0.0643(12) 0.0572(12) 0.0034(9) 0.0278(10) 0.0038(10)
C5 0.0712(12) 0.0483(9) 0.0522(11) -0.0009(8) 0.0199(9) 0.0006(9)
C6 0.0471(8) 0.0418(8) 0.0386(8) 0.0032(7) 0.0039(7) 0.0054(7)
C7 0.0516(9) 0.0405(9) 0.0367(9) 0.0022(6) 0.0038(7) 0.0018(7)
C8 0.0784(12) 0.0412(9) 0.0588(11) -0.0094(8) 0.0274(9) -0.0081(9)
C9 0.1159(19) 0.0514(11) 0.0988(17) 0.0104(12) 0.0388(15) 0.0249(13)
C10 0.0545(9) 0.0485(9) 0.0438(9) 0.0023(7) 0.0172(7) -0.0027(8)
C11 0.0641(11) 0.0665(12) 0.0506(11) -0.0028(9) 0.0052(9) 0.0064(9)
C12 0.0763(12) 0.0696(13) 0.0528(11) -0.0150(10) 0.0100(10) -0.0030(11)
C13 0.0579(10) 0.0488(10) 0.0694(13) -0.0017(8) 0.0266(10) -0.0069(8)
C14 0.0592(11) 0.0654(12) 0.0671(13) 0.0004(10) 0.0077(9) 0.0067(10)
C15 0.0648(11) 0.0660(12) 0.0478(10) -0.0018(9) 0.0050(9) 0.0035(9)
C16 0.0827(14) 0.0583(12) 0.1058(18) -0.0139(12) 0.0403(13) -0.0033(11)

loop_
_atom_type_symbol
_atom_type_description
_atom_type_scat_dispersion_real
_atom_type_scat_dispersion_imag
_atom_type_scat_source
C C 0.0033 0.0016 'International Tables Vol C Tables 4.2.6.8 and 6.1.1.4'
H H 0.0000 0.0000 'International Tables Vol C Tables 4.2.6.8 and 6.1.1.4'
N N 0.0061 0.0033 'International Tables Vol C Tables 4.2.6.8 and 6.1.1.4'
O O 0.0106 0.0060 'International Tables Vol C Tables 4.2.6.8 and 6.1.1.4'
S S 0.1246 0.1234 'International Tables Vol C Tables 4.2.6.8 and 6.1.1.4'

loop_
_geom_angle_atom_site_label_1
_geom_angle_atom_site_label_2
_geom_angle_atom_site_label_3
_geom_angle
_geom_angle_site_symmetry_1
_geom_angle_site_symmetry_3
_geom_angle_publ_flag
O2 S1 O1 118.69(10) . . ?
O2 S1 N1 108.73(8) . . ?
O1 S1 N1 110.99(8) . . ?
O2 S1 C10 108.40(8) . . ?
O1 S1 C10 107.61(8) . . ?
N1 S1 C10 100.90(7) . . ?
C7 N1 S1 121.82(11) . . ?
C2 C1 C6 120.97(17) . . ?
C2 C1 H1 119.5 . . ?
C6 C1 H1 119.5 . . ?
C1 C2 C3 120.21(17) . . ?
C1 C2 H2 119.9 . . ?
C3 C2 H2 119.9 . . ?
C4 C3 C2 119.60(17) . . ?
C4 C3 H3 120.2 . . ?
C2 C3 H3 120.2 . . ?
C3 C4 C5 120.48(18) . . ?
C3 C4 H4 119.8 . . ?
C5 C4 H4 119.8 . . ?
C4 C5 C6 120.85(18) . . ?
C4 C5 H5 119.6 . . ?
C6 C5 H5 119.6 . . ?
C5 C6 C1 117.87(16) . . ?
C5 C6 C7 121.86(15) . . ?
C1 C6 C7 120.23(15) . . ?
N1 C7 C6 116.10(14) . . ?
N1 C7 C8 125.87(15) . . ?
C6 C7 C8 118.00(14) . . ?
C9 C8 C7 111.40(16) . . ?
C9 C8 H8A 109.3 . . ?
C7 C8 H8A 109.3 . . ?
C9 C8 H8B 109.3 . . ?
C7 C8 H8B 109.3 . . ?
H8A C8 H8B 108.0 . . ?
C8 C9 H9A 109.5 . . ?
C8 C9 H9B 109.5 . . ?
H9A C9 H9B 109.5 . . ?
C8 C9 H9C 109.5 . . ?
H9A C9 H9C 109.5 . . ?
H9B C9 H9C 109.5 . . ?
C11 C10 C15 119.80(17) . . ?
C11 C10 S1 120.49(14) . . ?
C15 C10 S1 119.71(14) . . ?
C10 C11 C12 119.48(18) . . ?
C10 C11 H11 120.3 . . ?
C12 C11 H11 120.3 . . ?
C13 C12 C11 121.92(18) . . ?
C13 C12 H12 119.0 . . ?
C11 C12 H12 119.0 . . ?
C12 C13 C14 117.51(18) . . ?
C12 C13 C16 122.3(2) . . ?
C14 C13 C16 120.17(19) . . ?
C15 C14 C13 121.73(18) . . ?
C15 C14 H14 119.1 . . ?
C13 C14 H14 119.1 . . ?
C14 C15 C10 119.56(18) . . ?
C14 C15 H15 120.2 . . ?
C10 C15 H15 120.2 . . ?
C13 C16 H16A 109.5 . . ?
C13 C16 H16B 109.5 . . ?
H16A C16 H16B 109.5 . . ?
C13 C16 H16C 109.5 . . ?
H16A C16 H16C 109.5 . . ?
H16B C16 H16C 109.5 . . ?

loop_
_geom_bond_atom_site_label_1
_geom_bond_atom_site_label_2
_geom_bond_distance
_geom_bond_site_symmetry_2
_geom_bond_publ_flag
S1 O2 1.4280(14) . ?
S1 O1 1.4316(15) . ?
S1 N1 1.6525(13) . ?
S1 C10 1.7543(18) . ?
N1 C7 1.284(2) . ?
C1 C2 1.371(2) . ?
C1 C6 1.388(2) . ?
C1 H1 0.9300 . ?
C2 C3 1.381(3) . ?
C2 H2 0.9300 . ?
C3 C4 1.362(3) . ?
C3 H3 0.9300 . ?
C4 C5 1.379(2) . ?
C4 H4 0.9300 . ?
C5 C6 1.387(2) . ?
C5 H5 0.9300 . ?
C6 C7 1.489(2) . ?
C7 C8 1.512(2) . ?
C8 C9 1.499(3) . ?
C8 H8A 0.9700 . ?
C8 H8B 0.9700 . ?
C9 H9A 0.9600 . ?
C9 H9B 0.9600 . ?
C9 H9C 0.9600 . ?
C10 C11 1.371(3) . ?
C10 C15 1.381(3) . ?
C11 C12 1.376(3) . ?
C11 H11 0.9300 . ?
C12 C13 1.371(3) . ?
C12 H12 0.9300 . ?
C13 C14 1.380(3) . ?
C13 C16 1.506(3) . ?
C14 C15 1.369(3) . ?
C14 H14 0.9300 . ?
C15 H15 0.9300 . ?
C16 H16A 0.9600 . ?
C16 H16B 0.9600 . ?
C16 H16C 0.9600 . ?

loop_
_geom_torsion_atom_site_label_1
_geom_torsion_atom_site_label_2
_geom_torsion_atom_site_label_3
_geom_torsion_atom_site_label_4
_geom_torsion
_geom_torsion_site_symmetry_1
_geom_torsion_site_symmetry_2
_geom_torsion_site_symmetry_3
_geom_torsion_site_symmetry_4
_geom_torsion_publ_flag
O2 S1 N1 C7 -72.70(15) . . . . ?
O1 S1 N1 C7 59.60(15) . . . . ?
C10 S1 N1 C7 173.42(14) . . . . ?
C6 C1 C2 C3 0.8(3) . . . . ?
C1 C2 C3 C4 -0.2(3) . . . . ?
C2 C3 C4 C5 -0.3(3) . . . . ?
C3 C4 C5 C6 0.2(3) . . . . ?
C4 C5 C6 C1 0.5(3) . . . . ?
C4 C5 C6 C7 -177.19(16) . . . . ?
C2 C1 C6 C5 -1.0(3) . . . . ?
C2 C1 C6 C7 176.73(15) . . . . ?
S1 N1 C7 C6 179.43(10) . . . . ?
S1 N1 C7 C8 1.8(2) . . . . ?
C5 C6 C7 N1 165.04(16) . . . . ?
C1 C6 C7 N1 -12.5(2) . . . . ?
C5 C6 C7 C8 -17.1(2) . . . . ?
C1 C6 C7 C8 165.27(17) . . . . ?
N1 C7 C8 C9 103.5(2) . . . . ?
C6 C7 C8 C9 -74.1(2) . . . . ?
O2 S1 C10 C11 -20.00(17) . . . . ?
O1 S1 C10 C11 -149.53(15) . . . . ?
N1 S1 C10 C11 94.12(15) . . . . ?
O2 S1 C10 C15 159.15(15) . . . . ?
O1 S1 C10 C15 29.62(17) . . . . ?
N1 S1 C10 C15 -86.73(15) . . . . ?
C15 C10 C11 C12 0.2(3) . . . . ?
S1 C10 C11 C12 179.31(15) . . . . ?
C10 C11 C12 C13 -0.1(3) . . . . ?
C11 C12 C13 C14 0.5(3) . . . . ?
C11 C12 C13 C16 179.5(2) . . . . ?
C12 C13 C14 C15 -0.9(3) . . . . ?
C16 C13 C14 C15 -179.95(19) . . . . ?
C13 C14 C15 C10 0.9(3) . . . . ?
C11 C10 C15 C14 -0.6(3) . . . . ?
S1 C10 C15 C14 -179.72(15) . . . . ?

loop_
_cod_related_entry_id
_cod_related_entry_database
_cod_related_entry_code
1 ChemSpider 9143377
